data_7118431
loop_
_publ_author_name
'LaPierre, Etienne A.'
'Piers, Warren E.'
'Spasyuk, Denis M.'
'Bi, David W.'

_publ_section_title
;
 Activation of Si-H bonds across the nickel carbene bond in electron rich
 nickel PCcarbeneP pincer complexes.
;
_journal_issue 7
_journal_name_full 'Chemical communications (Cambridge, England)'
_journal_page_first 1361
_journal_page_last 1364
_journal_paper_doi 10.1039/c5cc09349j
_journal_volume 52
_journal_year 2016
_chemical_formula_moiety 'C43 H52 Ni P2 Si '
_chemical_formula_sum 'C43 H52 Ni P2 Si'
_chemical_formula_weight 717.59
_chemical_name_systematic
; 
 ? 
;
_space_group_IT_number 14
_symmetry_cell_setting monoclinic
_symmetry_space_group_name_Hall '-P 2ybc'
_symmetry_space_group_name_H-M 'P 1 21/c 1'
_atom_sites_solution_hydrogens geom
_atom_sites_solution_primary direct
_atom_sites_solution_secondary difmap
_audit_creation_method SHELXL-97
_audit_update_record
;
2015-11-08 deposited with the CCDC.
2015-11-30 downloaded from the CCDC.
;
_cell_angle_alpha 90.00
_cell_angle_beta 110.92(3)
_cell_angle_gamma 90.00
_cell_formula_units_Z 8
_cell_length_a 20.474(4)
_cell_length_b 22.468(4)
_cell_length_c 17.673(3)
_cell_measurement_temperature 293(2)
_cell_volume 7594(3)
_computing_cell_refinement 'Bruker SAINT'
_computing_data_collection 'Bruker APEX2'
_computing_data_reduction 'Bruker SAINT, SADABS and XPREP'
_computing_molecular_graphics 'Bruker SHELXTL'
_computing_publication_material 'LinXTL v.  4.7.0'
_computing_structure_refinement 'SHELXL-97 (Sheldrick, 2008)'
_computing_structure_solution 'SHELXS-97 (Sheldrick, 2008)'
_diffrn_ambient_temperature 293(2)
_diffrn_measured_fraction_theta_full 0.969
_diffrn_measured_fraction_theta_max 0.969
_diffrn_measurement_device_type 'Bruker APEX-II CCD'
_diffrn_measurement_method '\w scans'
_diffrn_radiation_monochromator graphite
_diffrn_radiation_source 'sealed tube'
_diffrn_radiation_type MoK\a
_diffrn_radiation_wavelength 0.71073
_diffrn_reflns_av_R_equivalents 0.1480
_diffrn_reflns_av_sigmaI/netI 0.1359
_diffrn_reflns_limit_h_max 24
_diffrn_reflns_limit_h_min -24
_diffrn_reflns_limit_k_max 26
_diffrn_reflns_limit_k_min -26
_diffrn_reflns_limit_l_max 21
_diffrn_reflns_limit_l_min -20
_diffrn_reflns_number 40585
_diffrn_reflns_theta_full 25.00
_diffrn_reflns_theta_max 25.00
_diffrn_reflns_theta_min 1.59
_exptl_absorpt_coefficient_mu 0.656
_exptl_absorpt_correction_T_max 0.863
_exptl_absorpt_correction_T_min 0.821
_exptl_absorpt_correction_type multi-scan
_exptl_absorpt_process_details 'Sadabs (Sheldrick, 1996)'
_exptl_crystal_colour Yellow
_exptl_crystal_density_diffrn 1.255
_exptl_crystal_density_method 'not measured'
_exptl_crystal_F_000 3056
_exptl_crystal_size_max 0.28
_exptl_crystal_size_mid 0.2
_exptl_crystal_size_min 0.2
_refine_diff_density_max 0.517
_refine_diff_density_min -0.565
_refine_diff_density_rms 0.111
_refine_ls_extinction_method none
_refine_ls_goodness_of_fit_ref 1.209
_refine_ls_hydrogen_treatment mixed
_refine_ls_matrix_type full
_refine_ls_number_parameters 871
_refine_ls_number_reflns 12952
_refine_ls_number_restraints 0
_refine_ls_restrained_S_all 1.209
_refine_ls_R_factor_all 0.0921
_refine_ls_R_factor_gt 0.0603
_refine_ls_shift/su_max 0.028
_refine_ls_shift/su_mean 0.005
_refine_ls_structure_factor_coef Fsqd
_refine_ls_weighting_details 'calc w=1/[\s^2^(Fo^2^)+(0.0667P)^2^+10.6243P] where P=(Fo^2^+2Fc^2^)/3'
_refine_ls_weighting_scheme calc
_refine_ls_wR_factor_gt 0.1454
_refine_ls_wR_factor_ref 0.1794
_reflns_number_gt 9653
_reflns_number_total 12952
_reflns_threshold_expression >2sigma(I)
_cod_data_source_file c5cc09349j2.cif
_cod_data_source_block dstric
_cod_depositor_comments
;
The following automatic conversions were performed:

'_symmetry_cell_setting' value 'Monoclinic' changed to 'monoclinic'
according to
/usr/data/users/saulius/crontab/automatic-downloads/rss-feeds/RSC/lib/dictionaries/cif_core.dic
dictionary named 'cif_core.dic' version 2.4.2 from 2011-04-26.

Automatic conversion script
Id: cif_fix_values 4268 2015-11-12 08:31:59Z antanas 
;
_cod_original_cell_volume 7594(2)
_cod_original_sg_symbol_H-M P21/c
_cod_database_code 7118431

loop_
_symmetry_equiv_pos_as_xyz
'x, y, z'
'-x, y+1/2, -z+1/2'
'-x, -y, -z'
'x, -y-1/2, z-1/2'

loop_
_atom_site_label
_atom_site_type_symbol
_atom_site_fract_x
_atom_site_fract_y
_atom_site_fract_z
_atom_site_U_iso_or_equiv
_atom_site_adp_type
_atom_site_occupancy
_atom_site_symmetry_multiplicity
_atom_site_calc_flag
_atom_site_refinement_flags
Ni1 Ni 0.69022(3) 0.30868(2) 0.43780(3) 0.02710(16) Uani 1 1 d .
P1 P 0.58758(6) 0.33383(5) 0.36030(7) 0.0287(3) Uani 1 1 d .
P2 P 0.79254(6) 0.27388(5) 0.48276(7) 0.0299(3) Uani 1 1 d .
Si1 Si 0.71120(6) 0.44933(5) 0.48014(7) 0.0240(3) Uani 1 1 d .
C1 C 0.7284(2) 0.38786(17) 0.4145(2) 0.0247(9) Uani 1 1 d .
C31 C 0.6410(3) 0.52961(19) 0.3497(3) 0.0350(11) Uani 1 1 d .
H31 H 0.6782 0.5214 0.3329 0.042 Uiso 1 1 calc R
C26 C 0.6385(2) 0.50166(18) 0.4197(3) 0.0262(9) Uani 1 1 d .
C35 C 0.9135(2) 0.5645(2) 0.6031(3) 0.0394(11) Uani 1 1 d .
H35 H 0.9542 0.5865 0.6268 0.047 Uiso 1 1 calc R
C34 C 0.8585(3) 0.5884(2) 0.5405(3) 0.0384(11) Uani 1 1 d .
H34 H 0.8617 0.6266 0.5222 0.046 Uiso 1 1 calc R
C20 C 0.5339(3) 0.2790(2) 0.2847(3) 0.0392(11) Uani 1 1 d .
H20 H 0.4938 0.3000 0.2461 0.047 Uiso 1 1 calc R
C38 C 0.6900(2) 0.42425(19) 0.5707(3) 0.0284(9) Uani 1 1 d .
C14 C 0.6847(2) 0.39822(18) 0.3253(3) 0.0312(10) Uani 1 1 d .
C2 C 0.8076(2) 0.38522(19) 0.4336(3) 0.0287(9) Uani 1 1 d .
C28 C 0.5285(3) 0.5538(2) 0.3957(3) 0.0434(12) Uani 1 1 d .
H28 H 0.4904 0.5616 0.4112 0.052 Uiso 1 1 calc R
C32 C 0.7914(2) 0.49757(18) 0.5303(2) 0.0270(9) Uani 1 1 d .
C43 C 0.6847(3) 0.4677(2) 0.6248(3) 0.0401(11) Uani 1 1 d .
H43 H 0.6921 0.5074 0.6150 0.048 Uiso 1 1 calc R
C39 C 0.6795(2) 0.3661(2) 0.5894(3) 0.0352(11) Uani 1 1 d .
H39 H 0.6823 0.3358 0.5548 0.042 Uiso 1 1 calc R
C15 C 0.7113(3) 0.4199(2) 0.2671(3) 0.0390(11) Uani 1 1 d .
H15 H 0.7593 0.4242 0.2807 0.047 Uiso 1 1 calc R
C42 C 0.6690(3) 0.4537(3) 0.6924(3) 0.0464(13) Uani 1 1 d .
H42 H 0.6648 0.4837 0.7266 0.056 Uiso 1 1 calc R
C23 C 0.5287(2) 0.3686(2) 0.4055(3) 0.0401(12) Uani 1 1 d .
H23 H 0.5558 0.4014 0.4385 0.048 Uiso 1 1 calc R
C41 C 0.6594(3) 0.3950(3) 0.7090(3) 0.0463(13) Uani 1 1 d .
H41 H 0.6494 0.3852 0.7548 0.056 Uiso 1 1 calc R
C6 C 0.9185(3) 0.3330(2) 0.4947(3) 0.0424(12) Uani 1 1 d .
H6 H 0.9425 0.2994 0.5211 0.051 Uiso 1 1 calc R
C22 C 0.5064(3) 0.2293(2) 0.3230(4) 0.0550(15) Uani 1 1 d .
H22A H 0.4848 0.1994 0.2829 0.082 Uiso 1 1 calc R
H22B H 0.4726 0.2450 0.3438 0.082 Uiso 1 1 calc R
H22C H 0.5444 0.2118 0.3664 0.082 Uiso 1 1 calc R
C18 C 0.5686(3) 0.4037(2) 0.2204(3) 0.0422(12) Uani 1 1 d .
H18 H 0.5207 0.3977 0.2045 0.051 Uiso 1 1 calc R
C29 C 0.5334(3) 0.5801(2) 0.3277(3) 0.0481(13) Uani 1 1 d .
H29 H 0.4983 0.6056 0.2968 0.058 Uiso 1 1 calc R
C36 C 0.9083(3) 0.5082(2) 0.6306(3) 0.0404(12) Uani 1 1 d .
H36 H 0.9453 0.4923 0.6734 0.048 Uiso 1 1 calc R
C19 C 0.6121(2) 0.38660(19) 0.2979(3) 0.0320(10) Uani 1 1 d .
C33 C 0.7981(2) 0.55522(19) 0.5049(3) 0.0320(10) Uani 1 1 d .
H33 H 0.7610 0.5719 0.4628 0.038 Uiso 1 1 calc R
C7 C 0.8461(2) 0.3356(2) 0.4727(3) 0.0308(10) Uani 1 1 d .
C11 C 0.8330(3) 0.2456(2) 0.5870(3) 0.0455(13) Uani 1 1 d .
H11 H 0.8750 0.2230 0.5907 0.055 Uiso 1 1 calc R
C21 C 0.5766(3) 0.2531(3) 0.2388(4) 0.0568(15) Uani 1 1 d .
H21A H 0.6159 0.2319 0.2756 0.085 Uiso 1 1 calc R
H21B H 0.5931 0.2846 0.2135 0.085 Uiso 1 1 calc R
H21C H 0.5482 0.2262 0.1981 0.085 Uiso 1 1 calc R
C37 C 0.8481(2) 0.4750(2) 0.5948(3) 0.0338(10) Uani 1 1 d .
H37 H 0.8453 0.4369 0.6139 0.041 Uiso 1 1 calc R
C3 C 0.8470(2) 0.4322(2) 0.4181(3) 0.0340(10) Uani 1 1 d .
H3 H 0.8237 0.4664 0.3927 0.041 Uiso 1 1 calc R
C9 C 0.7911(3) 0.2411(3) 0.3315(3) 0.0582(15) Uani 1 1 d .
H9A H 0.8012 0.2117 0.2979 0.087 Uiso 1 1 calc R
H9B H 0.8163 0.2770 0.3306 0.087 Uiso 1 1 calc R
H9C H 0.7418 0.2493 0.3114 0.087 Uiso 1 1 calc R
C30 C 0.5896(3) 0.5691(2) 0.3049(3) 0.0424(12) Uani 1 1 d .
H30 H 0.5933 0.5879 0.2598 0.051 Uiso 1 1 calc R
C12 C 0.8543(3) 0.2964(3) 0.6474(3) 0.0550(15) Uani 1 1 d .
H12A H 0.8148 0.3217 0.6400 0.082 Uiso 1 1 calc R
H12B H 0.8909 0.3190 0.6389 0.082 Uiso 1 1 calc R
H12C H 0.8708 0.2806 0.7014 0.082 Uiso 1 1 calc R
C17 C 0.5955(3) 0.4295(2) 0.1669(3) 0.0527(14) Uani 1 1 d .
H17 H 0.5661 0.4429 0.1165 0.063 Uiso 1 1 calc R
C4 C 0.9186(3) 0.4294(2) 0.4389(3) 0.0411(12) Uani 1 1 d .
H4 H 0.9426 0.4609 0.4268 0.049 Uiso 1 1 calc R
C27 C 0.5812(2) 0.51544(19) 0.4410(3) 0.0325(10) Uani 1 1 d .
H27 H 0.5779 0.4983 0.4874 0.039 Uiso 1 1 calc R
C40 C 0.6649(3) 0.3515(3) 0.6576(3) 0.0486(13) Uani 1 1 d .
H40 H 0.6588 0.3119 0.6686 0.058 Uiso 1 1 calc R
C24 C 0.4631(3) 0.3980(3) 0.3458(4) 0.0627(17) Uani 1 1 d .
H24A H 0.4333 0.3681 0.3119 0.094 Uiso 1 1 calc R
H24B H 0.4763 0.4259 0.3127 0.094 Uiso 1 1 calc R
H24C H 0.4385 0.4185 0.3752 0.094 Uiso 1 1 calc R
C25 C 0.5132(3) 0.3274(3) 0.4658(4) 0.0612(17) Uani 1 1 d .
H25A H 0.5025 0.3508 0.5053 0.092 Uiso 1 1 calc R
H25B H 0.5534 0.3031 0.4925 0.092 Uiso 1 1 calc R
H25C H 0.4741 0.3024 0.4375 0.092 Uiso 1 1 calc R
C16 C 0.6666(3) 0.4349(2) 0.1898(3) 0.0495(14) Uani 1 1 d .
H16 H 0.6855 0.4491 0.1525 0.059 Uiso 1 1 calc R
C13 C 0.7831(4) 0.2042(3) 0.6093(4) 0.0635(17) Uani 1 1 d .
H13A H 0.8063 0.1886 0.6627 0.095 Uiso 1 1 calc R
H13B H 0.7692 0.1720 0.5711 0.095 Uiso 1 1 calc R
H13C H 0.7424 0.2262 0.6080 0.095 Uiso 1 1 calc R
C8 C 0.8132(3) 0.2181(2) 0.4178(3) 0.0434(12) Uani 1 1 d .
H8 H 0.8642 0.2140 0.4378 0.052 Uiso 1 1 calc R
C10 C 0.7836(4) 0.1568(2) 0.4212(4) 0.0665(18) Uani 1 1 d .
H10A H 0.7347 0.1600 0.4121 0.100 Uiso 1 1 calc R
H10B H 0.8075 0.1395 0.4735 0.100 Uiso 1 1 calc R
H10C H 0.7900 0.1320 0.3801 0.100 Uiso 1 1 calc R
C5 C 0.9547(3) 0.3792(2) 0.4781(3) 0.0459(13) Uani 1 1 d .
H5 H 1.0031 0.3771 0.4929 0.055 Uiso 1 1 calc R
Ni2 Ni 0.18175(3) 0.18847(2) 0.46016(3) 0.02730(16) Uani 1 1 d .
P3 P 0.27888(6) 0.23175(5) 0.51000(7) 0.0283(3) Uani 1 1 d .
P4 P 0.08473(6) 0.16425(5) 0.36952(7) 0.0321(3) Uani 1 1 d .
Si2 Si 0.21418(6) 0.05133(5) 0.48712(7) 0.0255(3) Uani 1 1 d .
C44 C 0.2297(2) 0.11823(18) 0.4283(2) 0.0265(9) Uani 1 1 d .
C69 C 0.1898(2) 0.06813(19) 0.5784(3) 0.0308(10) Uani 1 1 d .
C81 C 0.1448(2) -0.00100(19) 0.4202(3) 0.0305(10) Uani 1 1 d .
C66 C 0.0354(2) 0.2245(2) 0.3014(3) 0.0381(11) Uani 1 1 d .
H66 H -0.0021 0.2062 0.2562 0.046 Uiso 1 1 calc R
C78 C 0.4176(3) -0.0636(2) 0.6058(3) 0.0433(12) Uani 1 1 d .
H78 H 0.4578 -0.0861 0.6296 0.052 Uiso 1 1 calc R
C79 C 0.3645(3) -0.0841(2) 0.5383(3) 0.0436(12) Uani 1 1 d .
H79 H 0.3692 -0.1207 0.5161 0.052 Uiso 1 1 calc R
C85 C 0.0383(3) -0.0584(3) 0.3916(4) 0.0604(17) Uani 1 1 d .
H85 H 0.0010 -0.0702 0.4065 0.072 Uiso 1 1 calc R
C75 C 0.2957(2) 0.00431(19) 0.5338(3) 0.0289(9) Uani 1 1 d .
C57 C 0.1907(2) 0.11118(19) 0.3376(3) 0.0317(10) Uani 1 1 d .
C74 C 0.1938(3) 0.0225(2) 0.6340(3) 0.0428(12) Uani 1 1 d .
H74 H 0.2078 -0.0152 0.6244 0.051 Uiso 1 1 calc R
C70 C 0.1680(3) 0.1228(2) 0.5973(3) 0.0423(12) Uani 1 1 d .
H70 H 0.1633 0.1544 0.5618 0.051 Uiso 1 1 calc R
C80 C 0.3045(2) -0.0510(2) 0.5032(3) 0.0339(10) Uani 1 1 d .
H80 H 0.2690 -0.0660 0.4580 0.041 Uiso 1 1 calc R
C51 C 0.3180(3) 0.2547(2) 0.6168(3) 0.0404(11) Uani 1 1 d .
H51 H 0.3618 0.2757 0.6244 0.049 Uiso 1 1 calc R
C82 C 0.1480(3) -0.0231(2) 0.3480(3) 0.0363(11) Uani 1 1 d .
H82 H 0.1846 -0.0114 0.3321 0.044 Uiso 1 1 calc R
C54 C 0.2815(3) 0.2975(2) 0.4485(3) 0.0367(11) Uani 1 1 d .
H54 H 0.2382 0.3196 0.4399 0.044 Uiso 1 1 calc R
C63 C 0.0192(3) 0.1202(3) 0.3944(4) 0.0603(17) Uani 1 1 d .
H63 H 0.0439 0.0848 0.4227 0.072 Uiso 1 1 calc R
C76 C 0.3499(2) 0.0239(2) 0.6028(3) 0.0373(11) Uani 1 1 d .
H76 H 0.3455 0.0602 0.6259 0.045 Uiso 1 1 calc R
C73 C 0.1776(3) 0.0317(3) 0.7020(3) 0.0467(13) Uani 1 1 d .
H73 H 0.1804 0.0001 0.7371 0.056 Uiso 1 1 calc R
C67 C 0.0025(3) 0.2690(2) 0.3420(4) 0.0584(15) Uani 1 1 d .
H67A H 0.0376 0.2837 0.3906 0.088 Uiso 1 1 calc R
H67B H -0.0338 0.2498 0.3554 0.088 Uiso 1 1 calc R
H67C H -0.0169 0.3015 0.3057 0.088 Uiso 1 1 calc R
C48 C 0.4552(3) 0.1476(3) 0.5027(4) 0.0519(14) Uani 1 1 d .
H48 H 0.5030 0.1542 0.5184 0.062 Uiso 1 1 calc R
C83 C 0.0984(3) -0.0621(2) 0.2994(3) 0.0520(14) Uani 1 1 d .
H83 H 0.1028 -0.0769 0.2524 0.062 Uiso 1 1 calc R
C77 C 0.4101(3) -0.0093(2) 0.6377(3) 0.0440(12) Uani 1 1 d .
H77 H 0.4458 0.0053 0.6831 0.053 Uiso 1 1 calc R
C55 C 0.2788(3) 0.2776(2) 0.3650(3) 0.0527(14) Uani 1 1 d .
H55A H 0.2683 0.3112 0.3290 0.079 Uiso 1 1 calc R
H55B H 0.2431 0.2480 0.3442 0.079 Uiso 1 1 calc R
H55C H 0.3232 0.2612 0.3690 0.079 Uiso 1 1 calc R
C84 C 0.0429(3) -0.0788(3) 0.3205(4) 0.0603(17) Uani 1 1 d .
H84 H 0.0085 -0.1038 0.2868 0.072 Uiso 1 1 calc R
C52 C 0.3343(3) 0.2010(2) 0.6726(3) 0.0507(14) Uani 1 1 d .
H52A H 0.3533 0.2141 0.7279 0.076 Uiso 1 1 calc R
H52B H 0.3677 0.1761 0.6611 0.076 Uiso 1 1 calc R
H52C H 0.2921 0.1789 0.6642 0.076 Uiso 1 1 calc R
C71 C 0.1530(3) 0.1321(3) 0.6662(4) 0.0580(16) Uani 1 1 d .
H71 H 0.1397 0.1698 0.6770 0.070 Uiso 1 1 calc R
C61 C 0.0796(3) 0.1077(2) 0.2238(3) 0.0535(15) Uani 1 1 d .
H61 H 0.0314 0.1127 0.2039 0.064 Uiso 1 1 calc R
C60 C 0.1125(4) 0.0872(3) 0.1736(3) 0.0619(17) Uani 1 1 d .
H60 H 0.0864 0.0760 0.1208 0.074 Uiso 1 1 calc R
C59 C 0.1836(3) 0.0834(2) 0.2017(3) 0.0532(15) Uani 1 1 d .
H59 H 0.2060 0.0730 0.1662 0.064 Uiso 1 1 calc R
C53 C 0.2689(3) 0.2974(3) 0.6386(3) 0.0584(16) Uani 1 1 d .
H53A H 0.2263 0.2771 0.6337 0.088 Uiso 1 1 calc R
H53B H 0.2584 0.3309 0.6025 0.088 Uiso 1 1 calc R
H53C H 0.2912 0.3111 0.6933 0.088 Uiso 1 1 calc R
C86 C 0.0888(2) -0.0203(2) 0.4413(3) 0.0404(12) Uani 1 1 d .
H86 H 0.0853 -0.0074 0.4897 0.048 Uiso 1 1 calc R
C68 C 0.0833(3) 0.2580(3) 0.2671(4) 0.0680(19) Uani 1 1 d .
H68A H 0.0571 0.2884 0.2307 0.102 Uiso 1 1 calc R
H68B H 0.1022 0.2308 0.2385 0.102 Uiso 1 1 calc R
H68C H 0.1207 0.2760 0.3106 0.102 Uiso 1 1 calc R
C58 C 0.2229(3) 0.0946(2) 0.2819(3) 0.0411(12) Uani 1 1 d .
H58 H 0.2713 0.0913 0.2997 0.049 Uiso 1 1 calc R
C62 C 0.1179(3) 0.12107(19) 0.3043(3) 0.0367(11) Uani 1 1 d .
C72 C 0.1574(3) 0.0868(3) 0.7188(3) 0.0499(14) Uani 1 1 d .
H72 H 0.1468 0.0930 0.7652 0.060 Uiso 1 1 calc R
C64 C -0.0412(4) 0.0972(5) 0.3226(6) 0.139(5) Uani 1 1 d .
H64A H -0.0757 0.0799 0.3411 0.209 Uiso 1 1 calc R
H64B H -0.0245 0.0676 0.2948 0.209 Uiso 1 1 calc R
H64C H -0.0618 0.1295 0.2864 0.209 Uiso 1 1 calc R
C50 C 0.3402(2) 0.17943(19) 0.4948(3) 0.0295(10) Uani 1 1 d .
C45 C 0.3089(2) 0.12822(19) 0.4520(3) 0.0293(10) Uani 1 1 d .
C46 C 0.3544(3) 0.0864(2) 0.4378(3) 0.0374(11) Uani 1 1 d .
H46 H 0.3360 0.0510 0.4118 0.045 Uiso 1 1 calc R
C49 C 0.4124(3) 0.1884(2) 0.5203(3) 0.0441(12) Uani 1 1 d .
H49 H 0.4318 0.2225 0.5495 0.053 Uiso 1 1 calc R
C47 C 0.4253(3) 0.0964(2) 0.4613(3) 0.0466(13) Uani 1 1 d .
H47 H 0.4534 0.0683 0.4491 0.056 Uiso 1 1 calc R
C56 C 0.3412(3) 0.3411(2) 0.4865(4) 0.0530(14) Uani 1 1 d .
H56A H 0.3851 0.3212 0.4973 0.080 Uiso 1 1 calc R
H56B H 0.3387 0.3562 0.5362 0.080 Uiso 1 1 calc R
H56C H 0.3374 0.3736 0.4498 0.080 Uiso 1 1 calc R
C65 C -0.0059(4) 0.1525(4) 0.4550(6) 0.118(4) Uani 1 1 d .
H65A H -0.0368 0.1843 0.4281 0.176 Uiso 1 1 calc R
H65B H 0.0336 0.1684 0.4980 0.176 Uiso 1 1 calc R
H65C H -0.0304 0.1250 0.4770 0.176 Uiso 1 1 calc R
H1M H 0.668(2) 0.254(2) 0.442(3) 0.039(13) Uiso 1 1 d .
H2M H 0.153(2) 0.240(2) 0.482(3) 0.044(14) Uiso 1 1 d .

loop_
_atom_site_aniso_label
_atom_site_aniso_U_11
_atom_site_aniso_U_22
_atom_site_aniso_U_33
_atom_site_aniso_U_23
_atom_site_aniso_U_13
_atom_site_aniso_U_12
Ni1 0.0244(3) 0.0235(3) 0.0314(3) 0.0016(2) 0.0074(2) 0.0004(2)
P1 0.0260(6) 0.0230(6) 0.0331(6) -0.0032(5) 0.0057(5) -0.0007(4)
P2 0.0280(6) 0.0278(6) 0.0305(6) 0.0007(5) 0.0065(5) 0.0045(5)
Si1 0.0253(6) 0.0230(6) 0.0222(6) 0.0012(4) 0.0067(5) -0.0013(4)
C1 0.027(2) 0.022(2) 0.024(2) 0.0014(16) 0.0073(18) 0.0010(17)
C31 0.041(3) 0.025(2) 0.033(3) 0.0024(19) 0.006(2) 0.0025(19)
C26 0.023(2) 0.021(2) 0.029(2) -0.0012(17) 0.0035(18) -0.0026(16)
C35 0.032(3) 0.050(3) 0.036(3) -0.009(2) 0.012(2) -0.013(2)
C34 0.041(3) 0.032(3) 0.045(3) -0.001(2) 0.018(2) -0.008(2)
C20 0.041(3) 0.027(2) 0.043(3) -0.012(2) 0.007(2) 0.001(2)
C38 0.025(2) 0.034(2) 0.026(2) 0.0017(18) 0.0085(18) -0.0032(18)
C14 0.038(3) 0.021(2) 0.031(2) -0.0005(18) 0.008(2) 0.0015(18)
C2 0.028(2) 0.033(2) 0.026(2) -0.0040(18) 0.0097(19) -0.0028(18)
C28 0.033(3) 0.035(3) 0.059(3) -0.011(2) 0.012(2) 0.001(2)
C32 0.034(2) 0.023(2) 0.023(2) -0.0012(17) 0.0088(19) -0.0002(17)
C43 0.052(3) 0.040(3) 0.029(2) -0.001(2) 0.015(2) -0.004(2)
C39 0.043(3) 0.033(3) 0.031(2) 0.0020(19) 0.015(2) 0.001(2)
C15 0.047(3) 0.042(3) 0.030(3) 0.003(2) 0.017(2) -0.005(2)
C42 0.049(3) 0.063(4) 0.027(2) -0.008(2) 0.012(2) -0.001(3)
C23 0.029(3) 0.036(3) 0.054(3) -0.016(2) 0.015(2) -0.004(2)
C41 0.046(3) 0.067(4) 0.028(3) 0.009(2) 0.017(2) 0.004(3)
C6 0.031(3) 0.048(3) 0.044(3) 0.002(2) 0.009(2) 0.008(2)
C22 0.056(4) 0.036(3) 0.069(4) -0.014(3) 0.018(3) -0.017(2)
C18 0.040(3) 0.037(3) 0.038(3) -0.001(2) -0.001(2) 0.000(2)
C29 0.046(3) 0.032(3) 0.053(3) 0.006(2) 0.001(3) 0.009(2)
C36 0.033(3) 0.048(3) 0.034(3) 0.002(2) 0.004(2) -0.002(2)
C19 0.034(3) 0.024(2) 0.031(2) 0.0004(18) 0.004(2) 0.0004(18)
C33 0.029(2) 0.032(2) 0.036(3) -0.0003(19) 0.013(2) -0.0023(19)
C7 0.026(2) 0.034(2) 0.029(2) -0.0043(19) 0.0068(19) 0.0009(18)
C11 0.044(3) 0.051(3) 0.035(3) 0.010(2) 0.007(2) 0.010(2)
C21 0.057(4) 0.048(3) 0.062(4) -0.021(3) 0.016(3) -0.001(3)
C37 0.034(3) 0.032(3) 0.033(2) 0.0012(19) 0.008(2) -0.0021(19)
C3 0.035(3) 0.037(3) 0.034(3) -0.003(2) 0.018(2) -0.002(2)
C9 0.066(4) 0.064(4) 0.045(3) -0.018(3) 0.021(3) 0.000(3)
C30 0.050(3) 0.033(3) 0.036(3) 0.008(2) 0.006(2) 0.000(2)
C12 0.050(3) 0.068(4) 0.036(3) 0.004(3) 0.001(2) -0.005(3)
C17 0.057(4) 0.050(3) 0.036(3) 0.008(2) -0.001(3) -0.007(3)
C4 0.036(3) 0.049(3) 0.043(3) -0.005(2) 0.020(2) -0.014(2)
C27 0.033(2) 0.027(2) 0.037(3) -0.0051(19) 0.012(2) -0.0011(19)
C40 0.056(3) 0.052(3) 0.046(3) 0.015(3) 0.027(3) -0.001(3)
C24 0.035(3) 0.059(4) 0.080(4) -0.020(3) 0.002(3) 0.016(3)
C25 0.065(4) 0.058(4) 0.082(4) -0.020(3) 0.052(4) -0.018(3)
C16 0.069(4) 0.052(3) 0.029(3) 0.003(2) 0.019(3) -0.011(3)
C13 0.087(5) 0.051(4) 0.048(3) 0.015(3) 0.018(3) -0.006(3)
C8 0.033(3) 0.040(3) 0.056(3) -0.005(2) 0.015(2) 0.009(2)
C10 0.082(5) 0.041(3) 0.086(5) -0.019(3) 0.042(4) -0.002(3)
C5 0.025(3) 0.066(4) 0.050(3) -0.008(3) 0.018(2) -0.008(2)
Ni2 0.0243(3) 0.0250(3) 0.0306(3) -0.0019(2) 0.0073(2) 0.0005(2)
P3 0.0298(6) 0.0236(6) 0.0281(6) -0.0023(4) 0.0062(5) -0.0029(4)
P4 0.0248(6) 0.0271(6) 0.0382(7) 0.0068(5) 0.0036(5) 0.0003(5)
Si2 0.0277(6) 0.0220(6) 0.0248(6) 0.0002(5) 0.0068(5) -0.0001(5)
C44 0.030(2) 0.025(2) 0.025(2) -0.0011(17) 0.0104(18) -0.0016(17)
C69 0.034(2) 0.029(2) 0.026(2) -0.0011(18) 0.0065(19) -0.0022(18)
C81 0.029(2) 0.027(2) 0.032(2) 0.0044(18) 0.0066(19) 0.0009(18)
C66 0.031(3) 0.030(3) 0.046(3) 0.009(2) 0.005(2) 0.0046(19)
C78 0.033(3) 0.046(3) 0.046(3) 0.014(2) 0.008(2) 0.016(2)
C79 0.049(3) 0.036(3) 0.048(3) 0.004(2) 0.020(3) 0.013(2)
C85 0.057(4) 0.063(4) 0.052(4) 0.008(3) 0.009(3) -0.031(3)
C75 0.030(2) 0.029(2) 0.028(2) 0.0055(18) 0.0106(19) 0.0034(18)
C57 0.041(3) 0.021(2) 0.030(2) 0.0016(18) 0.009(2) -0.0016(18)
C74 0.055(3) 0.037(3) 0.037(3) 0.006(2) 0.017(2) 0.006(2)
C70 0.054(3) 0.039(3) 0.047(3) 0.003(2) 0.033(3) 0.001(2)
C80 0.033(3) 0.032(3) 0.033(2) 0.001(2) 0.007(2) 0.0044(19)
C51 0.037(3) 0.038(3) 0.037(3) -0.007(2) 0.003(2) -0.005(2)
C82 0.041(3) 0.029(2) 0.033(3) -0.0031(19) 0.006(2) -0.002(2)
C54 0.039(3) 0.033(3) 0.042(3) -0.003(2) 0.018(2) -0.002(2)
C63 0.030(3) 0.053(4) 0.088(5) 0.032(3) 0.009(3) -0.002(2)
C76 0.042(3) 0.028(2) 0.035(3) -0.0045(19) 0.005(2) 0.003(2)
C73 0.051(3) 0.059(4) 0.030(3) 0.013(2) 0.014(2) -0.001(3)
C67 0.059(4) 0.042(3) 0.071(4) 0.008(3) 0.019(3) 0.014(3)
C48 0.027(3) 0.058(4) 0.074(4) 0.012(3) 0.021(3) 0.005(2)
C83 0.065(4) 0.039(3) 0.039(3) -0.007(2) 0.004(3) -0.008(3)
C77 0.031(3) 0.048(3) 0.041(3) 0.004(2) -0.002(2) -0.001(2)
C55 0.070(4) 0.045(3) 0.046(3) 0.007(2) 0.023(3) -0.003(3)
C84 0.062(4) 0.046(3) 0.052(4) -0.006(3) -0.005(3) -0.025(3)
C52 0.054(3) 0.054(3) 0.033(3) 0.000(2) 0.003(2) -0.002(3)
C71 0.085(5) 0.047(3) 0.060(4) -0.009(3) 0.047(3) 0.002(3)
C61 0.057(4) 0.043(3) 0.039(3) -0.002(2) -0.009(3) 0.007(3)
C60 0.085(5) 0.055(4) 0.031(3) -0.010(3) 0.003(3) 0.007(3)
C59 0.088(5) 0.040(3) 0.035(3) 0.001(2) 0.027(3) 0.007(3)
C53 0.077(4) 0.054(4) 0.041(3) -0.013(3) 0.017(3) 0.011(3)
C86 0.036(3) 0.042(3) 0.041(3) 0.003(2) 0.010(2) -0.011(2)
C68 0.057(4) 0.057(4) 0.097(5) 0.042(4) 0.036(4) 0.016(3)
C58 0.057(3) 0.035(3) 0.033(3) 0.002(2) 0.018(2) 0.001(2)
C62 0.045(3) 0.024(2) 0.035(3) 0.0017(19) 0.006(2) 0.002(2)
C72 0.049(3) 0.071(4) 0.038(3) -0.004(3) 0.025(3) -0.004(3)
C64 0.094(6) 0.169(10) 0.121(8) 0.030(7) -0.003(6) -0.100(7)
C50 0.024(2) 0.031(2) 0.032(2) 0.0011(18) 0.0073(19) 0.0020(18)
C45 0.029(2) 0.029(2) 0.031(2) 0.0039(18) 0.0118(19) 0.0009(18)
C46 0.042(3) 0.032(3) 0.045(3) 0.002(2) 0.026(2) 0.005(2)
C49 0.029(3) 0.044(3) 0.057(3) 0.000(2) 0.013(2) -0.006(2)
C47 0.039(3) 0.044(3) 0.064(4) 0.009(3) 0.027(3) 0.015(2)
C56 0.061(4) 0.033(3) 0.073(4) -0.005(3) 0.035(3) -0.013(3)
C65 0.074(5) 0.140(8) 0.172(9) 0.063(7) 0.084(6) 0.021(5)

loop_
_atom_type_symbol
_atom_type_description
_atom_type_scat_dispersion_real
_atom_type_scat_dispersion_imag
_atom_type_scat_source
C C 0.0033 0.0016 'International Tables Vol C Tables 4.2.6.8 and 6.1.1.4'
H H 0.0000 0.0000 'International Tables Vol C Tables 4.2.6.8 and 6.1.1.4'
Ni Ni 0.3393 1.1124 'International Tables Vol C Tables 4.2.6.8 and 6.1.1.4'
P P 0.1023 0.0942 'International Tables Vol C Tables 4.2.6.8 and 6.1.1.4'
Si Si 0.0817 0.0704 'International Tables Vol C Tables 4.2.6.8 and 6.1.1.4'

loop_
_geom_angle_atom_site_label_1
_geom_angle_atom_site_label_2
_geom_angle_atom_site_label_3
_geom_angle
C1 Ni1 P2 89.94(12)
C1 Ni1 P1 89.99(12)
P2 Ni1 P1 163.42(5)
C1 Ni1 H1M 170.0(19)
P2 Ni1 H1M 87.3(19)
P1 Ni1 H1M 90(2)
C19 P1 C23 110.8(2)
C19 P1 C20 102.6(2)
C23 P1 C20 106.4(2)
C19 P1 Ni1 98.08(15)
C23 P1 Ni1 118.75(17)
C20 P1 Ni1 118.66(16)
C7 P2 C11 106.8(2)
C7 P2 C8 100.3(2)
C11 P2 C8 105.4(2)
C7 P2 Ni1 103.47(15)
C11 P2 Ni1 122.46(18)
C8 P2 Ni1 115.75(17)
C38 Si1 C32 101.35(18)
C38 Si1 C26 106.84(19)
C32 Si1 C26 106.40(18)
C38 Si1 C1 116.49(19)
C32 Si1 C1 112.25(18)
C26 Si1 C1 112.50(18)
C2 C1 C14 114.6(3)
C2 C1 Si1 107.6(3)
C14 C1 Si1 110.4(3)
C2 C1 Ni1 111.8(3)
C14 C1 Ni1 102.5(3)
Si1 C1 Ni1 109.8(2)
C30 C31 C26 121.9(5)
C30 C31 H31 119.0
C26 C31 H31 119.0
C27 C26 C31 116.0(4)
C27 C26 Si1 123.7(3)
C31 C26 Si1 120.2(3)
C36 C35 C34 119.9(4)
C36 C35 H35 120.0
C34 C35 H35 120.0
C35 C34 C33 119.8(4)
C35 C34 H34 120.1
C33 C34 H34 120.1
C22 C20 C21 109.6(4)
C22 C20 P1 112.7(4)
C21 C20 P1 109.5(4)
C22 C20 H20 108.3
C21 C20 H20 108.3
P1 C20 H20 108.3
C39 C38 C43 116.1(4)
C39 C38 Si1 126.0(3)
C43 C38 Si1 118.0(3)
C19 C14 C15 116.4(4)
C19 C14 C1 118.8(4)
C15 C14 C1 124.7(4)
C3 C2 C7 115.6(4)
C3 C2 C1 124.0(4)
C7 C2 C1 120.3(4)
C29 C28 C27 119.0(5)
C29 C28 H28 120.5
C27 C28 H28 120.5
C33 C32 C37 116.8(4)
C33 C32 Si1 123.2(3)
C37 C32 Si1 120.0(3)
C42 C43 C38 122.2(5)
C42 C43 H43 118.9
C38 C43 H43 118.9
C38 C39 C40 122.2(5)
C38 C39 H39 118.9
C40 C39 H39 118.9
C16 C15 C14 120.9(5)
C16 C15 H15 119.6
C14 C15 H15 119.6
C43 C42 C41 119.8(5)
C43 C42 H42 120.1
C41 C42 H42 120.1
C25 C23 C24 113.2(5)
C25 C23 P1 112.1(4)
C24 C23 P1 115.6(4)
C25 C23 H23 104.9
C24 C23 H23 104.9
P1 C23 H23 104.9
C40 C41 C42 119.4(5)
C40 C41 H41 120.3
C42 C41 H41 120.3
C5 C6 C7 120.8(5)
C5 C6 H6 119.6
C7 C6 H6 119.6
C20 C22 H22A 109.5
C20 C22 H22B 109.5
H22A C22 H22B 109.5
C20 C22 H22C 109.5
H22A C22 H22C 109.5
H22B C22 H22C 109.5
C17 C18 C19 121.2(5)
C17 C18 H18 119.4
C19 C18 H18 119.4
C30 C29 C28 120.7(5)
C30 C29 H29 119.6
C28 C29 H29 119.6
C37 C36 C35 120.2(4)
C37 C36 H36 119.9
C35 C36 H36 119.9
C18 C19 C14 120.7(4)
C18 C19 P1 124.1(4)
C14 C19 P1 113.5(3)
C34 C33 C32 121.8(4)
C34 C33 H33 119.1
C32 C33 H33 119.1
C6 C7 C2 121.8(4)
C6 C7 P2 124.0(4)
C2 C7 P2 113.9(3)
C12 C11 C13 109.0(5)
C12 C11 P2 111.0(4)
C13 C11 P2 111.3(4)
C12 C11 H11 108.5
C13 C11 H11 108.5
P2 C11 H11 108.5
C20 C21 H21A 109.5
C20 C21 H21B 109.5
H21A C21 H21B 109.5
C20 C21 H21C 109.5
H21A C21 H21C 109.5
H21B C21 H21C 109.5
C36 C37 C32 121.4(4)
C36 C37 H37 119.3
C32 C37 H37 119.3
C4 C3 C2 122.6(5)
C4 C3 H3 118.7
C2 C3 H3 118.7
C8 C9 H9A 109.5
C8 C9 H9B 109.5
H9A C9 H9B 109.5
C8 C9 H9C 109.5
H9A C9 H9C 109.5
H9B C9 H9C 109.5
C29 C30 C31 119.5(5)
C29 C30 H30 120.2
C31 C30 H30 120.2
C11 C12 H12A 109.5
C11 C12 H12B 109.5
H12A C12 H12B 109.5
C11 C12 H12C 109.5
H12A C12 H12C 109.5
H12B C12 H12C 109.5
C16 C17 C18 118.5(5)
C16 C17 H17 120.8
C18 C17 H17 120.8
C3 C4 C5 119.8(4)
C3 C4 H4 120.1
C5 C4 H4 120.1
C26 C27 C28 122.7(5)
C26 C27 H27 118.6
C28 C27 H27 118.6
C41 C40 C39 120.4(5)
C41 C40 H40 119.8
C39 C40 H40 119.8
C23 C24 H24A 109.5
C23 C24 H24B 109.5
H24A C24 H24B 109.5
C23 C24 H24C 109.5
H24A C24 H24C 109.5
H24B C24 H24C 109.5
C23 C25 H25A 109.5
C23 C25 H25B 109.5
H25A C25 H25B 109.5
C23 C25 H25C 109.5
H25A C25 H25C 109.5
H25B C25 H25C 109.5
C17 C16 C15 121.7(5)
C17 C16 H16 119.1
C15 C16 H16 119.1
C11 C13 H13A 109.5
C11 C13 H13B 109.5
H13A C13 H13B 109.5
C11 C13 H13C 109.5
H13A C13 H13C 109.5
H13B C13 H13C 109.5
C10 C8 C9 111.7(5)
C10 C8 P2 114.2(4)
C9 C8 P2 109.9(4)
C10 C8 H8 106.9
C9 C8 H8 106.9
P2 C8 H8 106.9
C8 C10 H10A 109.5
C8 C10 H10B 109.5
H10A C10 H10B 109.5
C8 C10 H10C 109.5
H10A C10 H10C 109.5
H10B C10 H10C 109.5
C6 C5 C4 119.3(5)
C6 C5 H5 120.3
C4 C5 H5 120.3
C44 Ni2 P3 89.82(12)
C44 Ni2 P4 90.36(12)
P3 Ni2 P4 157.14(5)
C44 Ni2 H2M 175.3(19)
P3 Ni2 H2M 86.0(19)
P4 Ni2 H2M 92.6(19)
C50 P3 C51 105.3(2)
C50 P3 C54 105.3(2)
C51 P3 C54 106.6(2)
C50 P3 Ni2 103.89(15)
C51 P3 Ni2 123.95(17)
C54 P3 Ni2 110.21(16)
C62 P4 C63 109.5(3)
C62 P4 C66 102.7(2)
C63 P4 C66 105.8(2)
C62 P4 Ni2 98.89(16)
C63 P4 Ni2 121.4(2)
C66 P4 Ni2 116.61(16)
C69 Si2 C75 101.51(19)
C69 Si2 C81 106.8(2)
C75 Si2 C81 105.8(2)
C69 Si2 C44 116.88(19)
C75 Si2 C44 112.45(19)
C81 Si2 C44 112.33(19)
C45 C44 C57 114.1(4)
C45 C44 Si2 109.2(3)
C57 C44 Si2 111.3(3)
C45 C44 Ni2 112.1(3)
C57 C44 Ni2 104.3(3)
Si2 C44 Ni2 105.46(19)
C70 C69 C74 115.0(4)
C70 C69 Si2 126.0(3)
C74 C69 Si2 119.0(3)
C82 C81 C86 116.5(4)
C82 C81 Si2 121.5(3)
C86 C81 Si2 122.0(4)
C68 C66 C67 108.5(5)
C68 C66 P4 109.9(3)
C67 C66 P4 113.9(4)
C68 C66 H66 108.1
C67 C66 H66 108.1
P4 C66 H66 108.1
C79 C78 C77 119.0(4)
C79 C78 H78 120.5
C77 C78 H78 120.5
C78 C79 C80 120.7(5)
C78 C79 H79 119.7
C80 C79 H79 119.7
C84 C85 C86 120.4(6)
C84 C85 H85 119.8
C86 C85 H85 119.8
C76 C75 C80 116.6(4)
C76 C75 Si2 120.4(3)
C80 C75 Si2 123.0(3)
C58 C57 C62 115.8(4)
C58 C57 C44 124.0(4)
C62 C57 C44 120.2(4)
C73 C74 C69 122.2(5)
C73 C74 H74 118.9
C69 C74 H74 118.9
C71 C70 C69 122.7(5)
C71 C70 H70 118.7
C69 C70 H70 118.6
C79 C80 C75 121.7(4)
C79 C80 H80 119.2
C75 C80 H80 119.2
C53 C51 C52 110.2(5)
C53 C51 P3 110.4(3)
C52 C51 P3 111.0(3)
C53 C51 H51 108.4
C52 C51 H51 108.4
P3 C51 H51 108.4
C81 C82 C83 122.1(5)
C81 C82 H82 119.0
C83 C82 H82 119.0
C56 C54 C55 111.2(4)
C56 C54 P3 116.3(4)
C55 C54 P3 109.7(3)
C56 C54 H54 106.3
C55 C54 H54 106.3
P3 C54 H54 106.3
C64 C63 C65 111.8(7)
C64 C63 P4 115.5(5)
C65 C63 P4 111.7(5)
C64 C63 H63 105.6
C65 C63 H63 105.7
P4 C63 H63 105.7
C77 C76 C75 121.6(4)
C77 C76 H76 119.2
C75 C76 H76 119.2
C74 C73 C72 120.8(5)
C74 C73 H73 119.6
C72 C73 H73 119.6
C66 C67 H67A 109.5
C66 C67 H67B 109.5
H67A C67 H67B 109.5
C66 C67 H67C 109.5
H67A C67 H67C 109.5
H67B C67 H67C 109.5
C47 C48 C49 118.5(5)
C47 C48 H48 120.8
C49 C48 H48 120.8
C84 C83 C82 120.1(5)
C84 C83 H83 120.0
C82 C83 H83 120.0
C76 C77 C78 120.5(5)
C76 C77 H77 119.8
C78 C77 H77 119.8
C54 C55 H55A 109.5
C54 C55 H55B 109.5
H55A C55 H55B 109.5
C54 C55 H55C 109.5
H55A C55 H55C 109.5
H55B C55 H55C 109.5
C85 C84 C83 119.5(5)
C85 C84 H84 120.2
C83 C84 H84 120.2
C51 C52 H52A 109.5
C51 C52 H52B 109.5
H52A C52 H52B 109.5
C51 C52 H52C 109.5
H52A C52 H52C 109.5
H52B C52 H52C 109.5
C72 C71 C70 120.8(5)
C72 C71 H71 119.6
C70 C71 H71 119.6
C60 C61 C62 120.6(5)
C60 C61 H61 119.7
C62 C61 H61 119.7
C59 C60 C61 119.5(5)
C59 C60 H60 120.2
C61 C60 H60 120.2
C60 C59 C58 121.2(5)
C60 C59 H59 119.4
C58 C59 H59 119.4
C51 C53 H53A 109.5
C51 C53 H53B 109.5
H53A C53 H53B 109.5
C51 C53 H53C 109.5
H53A C53 H53C 109.5
H53B C53 H53C 109.5
C81 C86 C85 121.4(5)
C81 C86 H86 119.3
C85 C86 H86 119.3
C66 C68 H68A 109.5
C66 C68 H68B 109.5
H68A C68 H68B 109.5
C66 C68 H68C 109.5
H68A C68 H68C 109.5
H68B C68 H68C 109.5
C59 C58 C57 121.1(5)
C59 C58 H58 119.4
C57 C58 H58 119.4
C61 C62 C57 121.2(5)
C61 C62 P4 124.4(4)
C57 C62 P4 113.5(3)
C71 C72 C73 118.6(5)
C71 C72 H72 120.7
C73 C72 H72 120.7
C63 C64 H64A 109.5
C63 C64 H64B 109.5
H64A C64 H64B 109.5
C63 C64 H64C 109.5
H64A C64 H64C 109.5
H64B C64 H64C 109.5
C49 C50 C45 121.4(4)
C49 C50 P3 124.6(4)
C45 C50 P3 113.9(3)
C50 C45 C46 116.1(4)
C50 C45 C44 120.1(4)
C46 C45 C44 123.7(4)
C47 C46 C45 122.2(5)
C47 C46 H46 118.9
C45 C46 H46 118.9
C48 C49 C50 121.0(5)
C48 C49 H49 119.5
C50 C49 H49 119.5
C46 C47 C48 120.9(5)
C46 C47 H47 119.6
C48 C47 H47 119.6
C54 C56 H56A 109.5
C54 C56 H56B 109.5
H56A C56 H56B 109.5
C54 C56 H56C 109.5
H56A C56 H56C 109.5
H56B C56 H56C 109.5
C63 C65 H65A 109.5
C63 C65 H65B 109.5
H65A C65 H65B 109.5
C63 C65 H65C 109.5
H65A C65 H65C 109.5
H65B C65 H65C 109.5

loop_
_geom_bond_atom_site_label_1
_geom_bond_atom_site_label_2
_geom_bond_distance
Ni1 C1 2.043(4)
Ni1 P2 2.1079(14)
Ni1 P1 2.1344(14)
Ni1 H1M 1.32(5)
P1 C19 1.808(5)
P1 C23 1.841(5)
P1 C20 1.860(5)
P2 C7 1.815(5)
P2 C11 1.841(5)
P2 C8 1.848(5)
Si1 C38 1.887(4)
Si1 C32 1.901(4)
Si1 C26 1.898(4)
Si1 C1 1.916(4)
C1 C2 1.536(6)
C1 C14 1.526(6)
C31 C30 1.388(6)
C31 C26 1.405(6)
C31 H31 0.9300
C26 C27 1.388(6)
C35 C36 1.373(7)
C35 C34 1.375(7)
C35 H35 0.9300
C34 C33 1.387(6)
C34 H34 0.9300
C20 C22 1.515(7)
C20 C21 1.507(7)
C20 H20 0.9800
C38 C39 1.383(6)
C38 C43 1.398(6)
C14 C19 1.414(6)
C14 C15 1.411(6)
C2 C3 1.414(6)
C2 C7 1.397(6)
C28 C29 1.376(8)
C28 C27 1.390(7)
C28 H28 0.9300
C32 C33 1.394(6)
C32 C37 1.400(6)
C43 C42 1.379(7)
C43 H43 0.9300
C39 C40 1.381(6)
C39 H39 0.9300
C15 C16 1.387(7)
C15 H15 0.9300
C42 C41 1.379(7)
C42 H42 0.9300
C23 C25 1.527(8)
C23 C24 1.531(7)
C23 H23 0.9800
C41 C40 1.366(8)
C41 H41 0.9300
C6 C5 1.368(7)
C6 C7 1.394(6)
C6 H6 0.9300
C22 H22A 0.9600
C22 H22B 0.9600
C22 H22C 0.9600
C18 C17 1.380(7)
C18 C19 1.395(6)
C18 H18 0.9300
C29 C30 1.370(8)
C29 H29 0.9300
C36 C37 1.385(6)
C36 H36 0.9300
C33 H33 0.9300
C11 C12 1.516(7)
C11 C13 1.534(8)
C11 H11 0.9800
C21 H21A 0.9600
C21 H21B 0.9600
C21 H21C 0.9600
C37 H37 0.9300
C3 C4 1.379(6)
C3 H3 0.9300
C9 C8 1.519(8)
C9 H9A 0.9600
C9 H9B 0.9600
C9 H9C 0.9600
C30 H30 0.9300
C12 H12A 0.9600
C12 H12B 0.9600
C12 H12C 0.9600
C17 C16 1.370(8)
C17 H17 0.9300
C4 C5 1.389(7)
C4 H4 0.9300
C27 H27 0.9300
C40 H40 0.9300
C24 H24A 0.9600
C24 H24B 0.9600
C24 H24C 0.9600
C25 H25A 0.9600
C25 H25B 0.9600
C25 H25C 0.9600
C16 H16 0.9300
C13 H13A 0.9600
C13 H13B 0.9600
C13 H13C 0.9600
C8 C10 1.514(7)
C8 H8 0.9800
C10 H10A 0.9600
C10 H10B 0.9600
C10 H10C 0.9600
C5 H5 0.9300
Ni2 C44 2.042(4)
Ni2 P3 2.1035(13)
Ni2 P4 2.1297(15)
Ni2 H2M 1.42(5)
P3 C50 1.809(4)
P3 C51 1.842(5)
P3 C54 1.846(5)
P4 C62 1.813(5)
P4 C63 1.843(5)
P4 C66 1.852(5)
Si2 C69 1.889(5)
Si2 C75 1.896(4)
Si2 C81 1.898(5)
Si2 C44 1.918(4)
C44 C45 1.539(6)
C44 C57 1.522(6)
C69 C70 1.387(6)
C69 C74 1.402(6)
C81 C82 1.392(6)
C81 C86 1.394(6)
C66 C68 1.524(7)
C66 C67 1.520(7)
C66 H66 0.9800
C78 C79 1.374(7)
C78 C77 1.376(7)
C78 H78 0.9300
C79 C80 1.381(6)
C79 H79 0.9300
C85 C84 1.372(9)
C85 C86 1.387(7)
C85 H85 0.9300
C75 C76 1.396(6)
C75 C80 1.392(6)
C57 C58 1.416(7)
C57 C62 1.411(7)
C74 C73 1.372(7)
C74 H74 0.9300
C70 C71 1.374(7)
C70 H70 0.9300
C80 H80 0.9300
C51 C53 1.536(7)
C51 C52 1.518(7)
C51 H51 0.9800
C82 C83 1.382(7)
C82 H82 0.9300
C54 C56 1.523(7)
C54 C55 1.523(7)
C54 H54 0.9800
C63 C64 1.512(9)
C63 C65 1.526(11)
C63 H63 0.9800
C76 C77 1.383(7)
C76 H76 0.9300
C73 C72 1.371(8)
C73 H73 0.9300
C67 H67A 0.9600
C67 H67B 0.9600
C67 H67C 0.9600
C48 C47 1.384(8)
C48 C49 1.379(7)
C48 H48 0.9300
C83 C84 1.369(8)
C83 H83 0.9300
C77 H77 0.9300
C55 H55A 0.9600
C55 H55B 0.9600
C55 H55C 0.9600
C84 H84 0.9300
C52 H52A 0.9600
C52 H52B 0.9600
C52 H52C 0.9600
C71 C72 1.360(8)
C71 H71 0.9300
C61 C60 1.370(8)
C61 C62 1.390(7)
C61 H61 0.9300
C60 C59 1.363(8)
C60 H60 0.9300
C59 C58 1.381(7)
C59 H59 0.9300
C53 H53A 0.9600
C53 H53B 0.9600
C53 H53C 0.9600
C86 H86 0.9300
C68 H68A 0.9600
C68 H68B 0.9600
C68 H68C 0.9600
C58 H58 0.9300
C72 H72 0.9300
C64 H64A 0.9600
C64 H64B 0.9600
C64 H64C 0.9600
C50 C49 1.396(6)
C50 C45 1.400(6)
C45 C46 1.406(6)
C46 C47 1.377(7)
C46 H46 0.9300
C49 H49 0.9300
C47 H47 0.9300
C56 H56A 0.9600
C56 H56B 0.9600
C56 H56C 0.9600
C65 H65A 0.9600
C65 H65B 0.9600
C65 H65C 0.9600

loop_
_geom_torsion_atom_site_label_1
_geom_torsion_atom_site_label_2
_geom_torsion_atom_site_label_3
_geom_torsion_atom_site_label_4
_geom_torsion
C1 Ni1 P1 C19 24.15(19)
P2 Ni1 P1 C19 -65.6(2)
C1 Ni1 P1 C23 -94.9(2)
P2 Ni1 P1 C23 175.3(2)
C1 Ni1 P1 C20 133.3(2)
P2 Ni1 P1 C20 43.5(3)
C1 Ni1 P2 C7 0.67(18)
P1 Ni1 P2 C7 90.4(2)
C1 Ni1 P2 C11 121.0(2)
P1 Ni1 P2 C11 -149.2(3)
C1 Ni1 P2 C8 -107.9(2)
P1 Ni1 P2 C8 -18.1(3)
C38 Si1 C1 C2 -104.4(3)
C32 Si1 C1 C2 11.8(3)
C26 Si1 C1 C2 131.8(3)
C38 Si1 C1 C14 129.9(3)
C32 Si1 C1 C14 -113.9(3)
C26 Si1 C1 C14 6.0(4)
C38 Si1 C1 Ni1 17.6(3)
C32 Si1 C1 Ni1 133.8(2)
C26 Si1 C1 Ni1 -106.2(2)
P2 Ni1 C1 C2 3.4(3)
P1 Ni1 C1 C2 -160.0(3)
P2 Ni1 C1 C14 126.6(3)
P1 Ni1 C1 C14 -36.8(3)
P2 Ni1 C1 Si1 -115.99(18)
P1 Ni1 C1 Si1 80.60(18)
C30 C31 C26 C27 0.6(6)
C30 C31 C26 Si1 -178.6(4)
C38 Si1 C26 C27 -1.5(4)
C32 Si1 C26 C27 -109.2(4)
C1 Si1 C26 C27 127.5(4)
C38 Si1 C26 C31 177.6(3)
C32 Si1 C26 C31 70.0(4)
C1 Si1 C26 C31 -53.3(4)
C36 C35 C34 C33 -0.6(7)
C19 P1 C20 C22 -179.8(4)
C23 P1 C20 C22 -63.5(4)
Ni1 P1 C20 C22 73.5(4)
C19 P1 C20 C21 57.9(4)
C23 P1 C20 C21 174.2(4)
Ni1 P1 C20 C21 -48.7(4)
C32 Si1 C38 C39 -128.4(4)
C26 Si1 C38 C39 120.3(4)
C1 Si1 C38 C39 -6.3(5)
C32 Si1 C38 C43 51.0(4)
C26 Si1 C38 C43 -60.2(4)
C1 Si1 C38 C43 173.1(3)
C2 C1 C14 C19 164.2(4)
Si1 C1 C14 C19 -74.1(4)
Ni1 C1 C14 C19 42.9(4)
C2 C1 C14 C15 -17.0(6)
Si1 C1 C14 C15 104.7(4)
Ni1 C1 C14 C15 -138.3(4)
C14 C1 C2 C3 59.4(5)
Si1 C1 C2 C3 -63.8(5)
Ni1 C1 C2 C3 175.5(3)
C14 C1 C2 C7 -124.2(4)
Si1 C1 C2 C7 112.5(4)
Ni1 C1 C2 C7 -8.1(5)
C38 Si1 C32 C33 -129.5(4)
C26 Si1 C32 C33 -18.0(4)
C1 Si1 C32 C33 105.5(4)
C38 Si1 C32 C37 52.1(4)
C26 Si1 C32 C37 163.7(4)
C1 Si1 C32 C37 -72.9(4)
C39 C38 C43 C42 -0.9(7)
Si1 C38 C43 C42 179.6(4)
C43 C38 C39 C40 -0.3(7)
Si1 C38 C39 C40 179.2(4)
C19 C14 C15 C16 6.8(7)
C1 C14 C15 C16 -172.0(4)
C38 C43 C42 C41 1.4(8)
C19 P1 C23 C25 -173.8(4)
C20 P1 C23 C25 75.5(4)
Ni1 P1 C23 C25 -61.5(4)
C19 P1 C23 C24 54.4(4)
C20 P1 C23 C24 -56.4(4)
Ni1 P1 C23 C24 166.7(3)
C43 C42 C41 C40 -0.7(8)
C27 C28 C29 C30 -0.5(8)
C34 C35 C36 C37 0.9(7)
C17 C18 C19 C14 3.5(7)
C17 C18 C19 P1 -160.7(4)
C15 C14 C19 C18 -8.6(6)
C1 C14 C19 C18 170.3(4)
C15 C14 C19 P1 157.2(3)
C1 C14 C19 P1 -23.9(5)
C23 P1 C19 C18 -76.8(5)
C20 P1 C19 C18 36.3(5)
Ni1 P1 C19 C18 158.2(4)
C23 P1 C19 C14 118.0(3)
C20 P1 C19 C14 -128.8(3)
Ni1 P1 C19 C14 -7.0(3)
C35 C34 C33 C32 -0.5(7)
C37 C32 C33 C34 1.2(7)
Si1 C32 C33 C34 -177.2(4)
C5 C6 C7 C2 -0.4(7)
C5 C6 C7 P2 173.5(4)
C3 C2 C7 C6 0.0(6)
C1 C2 C7 C6 -176.7(4)
C3 C2 C7 P2 -174.5(3)
C1 C2 C7 P2 8.9(5)
C11 P2 C7 C6 50.0(5)
C8 P2 C7 C6 -59.7(4)
Ni1 P2 C7 C6 -179.5(4)
C11 P2 C7 C2 -135.6(3)
C8 P2 C7 C2 114.6(4)
Ni1 P2 C7 C2 -5.2(3)
C7 P2 C11 C12 44.1(4)
C8 P2 C11 C12 150.1(4)
Ni1 P2 C11 C12 -74.7(4)
C7 P2 C11 C13 165.6(4)
C8 P2 C11 C13 -88.3(4)
Ni1 P2 C11 C13 46.9(5)
C35 C36 C37 C32 -0.1(7)
C33 C32 C37 C36 -0.9(7)
Si1 C32 C37 C36 177.6(4)
C7 C2 C3 C4 0.8(6)
C1 C2 C3 C4 177.3(4)
C28 C29 C30 C31 1.9(8)
C26 C31 C30 C29 -2.0(7)
C19 C18 C17 C16 3.7(8)
C2 C3 C4 C5 -1.2(7)
C31 C26 C27 C28 0.9(6)
Si1 C26 C27 C28 -179.9(3)
C29 C28 C27 C26 -1.0(7)
C42 C41 C40 C39 -0.4(8)
C38 C39 C40 C41 0.9(8)
C18 C17 C16 C15 -5.5(8)
C14 C15 C16 C17 0.1(8)
C7 P2 C8 C10 172.3(4)
C11 P2 C8 C10 61.5(5)
Ni1 P2 C8 C10 -77.2(4)
C7 P2 C8 C9 -61.2(4)
C11 P2 C8 C9 -172.0(4)
Ni1 P2 C8 C9 49.3(4)
C7 C6 C5 C4 0.1(8)
C3 C4 C5 C6 0.6(8)
C44 Ni2 P3 C50 -1.26(19)
P4 Ni2 P3 C50 -91.8(2)
C44 Ni2 P3 C51 -120.9(2)
P4 Ni2 P3 C51 148.6(2)
C44 Ni2 P3 C54 111.1(2)
P4 Ni2 P3 C54 20.6(2)
C44 Ni2 P4 C62 -21.99(19)
P3 Ni2 P4 C62 68.4(2)
C44 Ni2 P4 C63 97.5(3)
P3 Ni2 P4 C63 -172.1(3)
C44 Ni2 P4 C66 -131.0(2)
P3 Ni2 P4 C66 -40.6(2)
C69 Si2 C44 C45 101.2(3)
C75 Si2 C44 C45 -15.7(3)
C81 Si2 C44 C45 -134.9(3)
C69 Si2 C44 C57 -132.0(3)
C75 Si2 C44 C57 111.2(3)
C81 Si2 C44 C57 -8.1(4)
C69 Si2 C44 Ni2 -19.5(3)
C75 Si2 C44 Ni2 -136.3(2)
C81 Si2 C44 Ni2 104.5(2)
P3 Ni2 C44 C45 -0.8(3)
P4 Ni2 C44 C45 156.3(3)
P3 Ni2 C44 C57 -124.8(3)
P4 Ni2 C44 C57 32.4(3)
P3 Ni2 C44 Si2 117.91(17)
P4 Ni2 C44 Si2 -84.95(17)
C75 Si2 C69 C70 137.0(4)
C81 Si2 C69 C70 -112.4(4)
C44 Si2 C69 C70 14.3(5)
C75 Si2 C69 C74 -42.6(4)
C81 Si2 C69 C74 68.0(4)
C44 Si2 C69 C74 -165.3(4)
C69 Si2 C81 C82 -178.7(4)
C75 Si2 C81 C82 -71.1(4)
C44 Si2 C81 C82 51.9(4)
C69 Si2 C81 C86 -0.1(4)
C75 Si2 C81 C86 107.5(4)
C44 Si2 C81 C86 -129.5(4)
C62 P4 C66 C68 -56.8(5)
C63 P4 C66 C68 -171.6(4)
Ni2 P4 C66 C68 50.1(5)
C62 P4 C66 C67 -178.8(4)
C63 P4 C66 C67 66.4(5)
Ni2 P4 C66 C67 -72.0(4)
C77 C78 C79 C80 -0.4(8)
C69 Si2 C75 C76 -50.3(4)
C81 Si2 C75 C76 -161.6(4)
C44 Si2 C75 C76 75.4(4)
C69 Si2 C75 C80 128.5(4)
C81 Si2 C75 C80 17.2(4)
C44 Si2 C75 C80 -105.8(4)
C45 C44 C57 C58 20.9(6)
Si2 C44 C57 C58 -103.2(4)
Ni2 C44 C57 C58 143.5(4)
C45 C44 C57 C62 -159.3(4)
Si2 C44 C57 C62 76.5(4)
Ni2 C44 C57 C62 -36.7(5)
C70 C69 C74 C73 -0.4(7)
Si2 C69 C74 C73 179.3(4)
C74 C69 C70 C71 1.5(8)
Si2 C69 C70 C71 -178.1(4)
C78 C79 C80 C75 0.8(8)
C76 C75 C80 C79 -1.4(7)
Si2 C75 C80 C79 179.7(4)
C50 P3 C51 C53 -177.5(4)
C54 P3 C51 C53 71.0(4)
Ni2 P3 C51 C53 -58.5(4)
C50 P3 C51 C52 -54.9(4)
C54 P3 C51 C52 -166.5(4)
Ni2 P3 C51 C52 64.0(4)
C86 C81 C82 C83 0.2(7)
Si2 C81 C82 C83 178.9(4)
C50 P3 C54 C56 -81.8(4)
C51 P3 C54 C56 29.7(4)
Ni2 P3 C54 C56 166.7(3)
C50 P3 C54 C55 45.6(4)
C51 P3 C54 C55 157.1(4)
Ni2 P3 C54 C55 -65.9(4)
C62 P4 C63 C64 -55.6(7)
C66 P4 C63 C64 54.4(7)
Ni2 P4 C63 C64 -169.7(6)
C62 P4 C63 C65 175.1(5)
C66 P4 C63 C65 -74.9(5)
Ni2 P4 C63 C65 61.0(5)
C80 C75 C76 C77 1.6(7)
Si2 C75 C76 C77 -179.5(4)
C69 C74 C73 C72 -0.7(8)
C81 C82 C83 C84 1.8(8)
C75 C76 C77 C78 -1.2(8)
C79 C78 C77 C76 0.6(8)
C86 C85 C84 C83 1.1(9)
C82 C83 C84 C85 -2.5(9)
C69 C70 C71 C72 -1.7(9)
C62 C61 C60 C59 -3.9(9)
C61 C60 C59 C58 5.9(9)
C82 C81 C86 C85 -1.6(7)
Si2 C81 C86 C85 179.7(4)
C84 C85 C86 C81 1.0(9)
C60 C59 C58 C57 -0.7(8)
C62 C57 C58 C59 -6.1(7)
C44 C57 C58 C59 173.6(4)
C60 C61 C62 C57 -3.3(8)
C60 C61 C62 P4 164.8(4)
C58 C57 C62 C61 8.1(7)
C44 C57 C62 C61 -171.7(4)
C58 C57 C62 P4 -161.2(3)
C44 C57 C62 P4 19.0(5)
C63 P4 C62 C61 71.0(5)
C66 P4 C62 C61 -41.0(5)
Ni2 P4 C62 C61 -161.0(4)
C63 P4 C62 C57 -120.1(4)
C66 P4 C62 C57 127.8(3)
Ni2 P4 C62 C57 7.8(3)
C70 C71 C72 C73 0.5(9)
C74 C73 C72 C71 0.6(9)
C51 P3 C50 C49 -46.8(5)
C54 P3 C50 C49 65.7(5)
Ni2 P3 C50 C49 -178.4(4)
C51 P3 C50 C45 135.1(3)
C54 P3 C50 C45 -112.4(3)
Ni2 P3 C50 C45 3.5(4)
C49 C50 C45 C46 1.1(7)
P3 C50 C45 C46 179.3(3)
C49 C50 C45 C44 177.1(4)
P3 C50 C45 C44 -4.7(5)
C57 C44 C45 C50 121.8(4)
Si2 C44 C45 C50 -113.0(4)
Ni2 C44 C45 C50 3.5(5)
C57 C44 C45 C46 -62.5(5)
Si2 C44 C45 C46 62.7(5)
Ni2 C44 C45 C46 179.2(3)
C50 C45 C46 C47 -2.9(7)
C44 C45 C46 C47 -178.7(4)
C47 C48 C49 C50 -1.9(8)
C45 C50 C49 C48 1.2(8)
P3 C50 C49 C48 -176.8(4)
C45 C46 C47 C48 2.3(8)
C49 C48 C47 C46 0.2(8)
